data_2001736
loop_
_publ_author_name
'Gourdon, A.'

_publ_section_title
;
 3,3'-Dimethyl-4,4'-bipyridine and 5,5'-dimethyl-4,4'-bipyrimidine
;
_journal_issue 5
_journal_name_full 'Acta Crystallographica Section C'
_journal_page_first 1011
_journal_page_last 1013
_journal_paper_doi 10.1107/S0108270192012460
_journal_volume 49
_journal_year 1993
_chemical_formula_sum 'C10 H10 N4'
_chemical_formula_weight 186.216
_symmetry_cell_setting orthorhombic
_symmetry_space_group_name_Hall 'P 2 2ab'
_symmetry_space_group_name_H-M 'P 21 21 2'
_atom_type_scat_source IntTabIV
_cell_angle_alpha 90
_cell_angle_beta 90
_cell_angle_gamma 90
_cell_formula_units_Z 2
_cell_length_a 7.000(4)
_cell_length_b 16.853(9)
_cell_length_c 3.8986(7)
_cell_measurement_reflns_used 25
_cell_measurement_temperature 300
_cell_measurement_theta_max 17
_cell_measurement_theta_min 11
_cell_volume 459.9(4)
_diffrn_measurement_device CAD-4
_diffrn_measurement_method \q-2\q
_diffrn_radiation_type MoK\a
_diffrn_radiation_wavelength 0.71069
_diffrn_reflns_limit_h_max 8
_diffrn_reflns_limit_h_min 0
_diffrn_reflns_limit_k_max 20
_diffrn_reflns_limit_k_min 0
_diffrn_reflns_limit_l_max 4
_diffrn_reflns_limit_l_min -4
_diffrn_reflns_number 922
_diffrn_reflns_theta_max 24
_diffrn_standards_decay_% 0
_diffrn_standards_interval_time 60
_diffrn_standards_number 13
_exptl_absorpt_coefficient_mu 0.0811
_exptl_absorpt_correction_type none
_exptl_crystal_colour Colourless
_exptl_crystal_density_diffrn 1.345
_exptl_crystal_description 'Rectangular plates'
_exptl_crystal_size_max 0.6
_exptl_crystal_size_mid 0.6
_exptl_crystal_size_min 0.1
_refine_diff_density_max 0.12
_refine_diff_density_min -0.08
_refine_ls_number_parameters 74
_refine_ls_number_reflns 402
_refine_ls_R_factor_obs 0.026
_refine_ls_shift/esd_max 0.01
_refine_ls_structure_factor_coef F=196
_refine_ls_weighting_scheme unit
_refine_ls_wR_factor_obs 0.026
_reflns_number_observed 465
_reflns_number_total 465
_reflns_observed_criterion F>2\s(F)
_cod_data_source_file du1007.cif
_cod_data_source_block du1007_structure_2_of_2
_cod_original_cell_volume 460.0(4)
_cod_database_code 2001736

loop_
_atom_site_label
_atom_site_fract_x
_atom_site_fract_y
_atom_site_fract_z
_atom_site_U_iso_or_equiv
N(1) .0970(3) .20310(10) -.1933(7) .0474
C(2) .2155(4) .14580(10) -.0928(8) .0458
N(3) .1853(3) .06780(10) -.1074(6) .0400
C(4) .0152(3) .04400(10) -.2309(7) .0331
C(5) -.1224(3) .09790(10) -.3430(7) .0335
C(6) -.0696(4) .17730(10) -.3178(8) .0427
C(7) -.3142(4) .0770(2) -.4866(8) .0438
H(21) .3384 .1629 .0023 .0700
H(61) -.1613 .2172 -.3972 .0700
H(71) -.316(4) .0300(10) -.654(7) .0700
H(72) -.405(4) .062(2) -.294(8) .0700
H(73) -.371(4) .1250(10) -.619(8) .0700

loop_
_geom_angle_atom_site_label_1
_geom_angle_atom_site_label_2
_geom_angle_atom_site_label_3
_geom_angle
C(6) N(1) C(2) 114.5(2)
N(3) C(2) N(1) 127.1(2)
C(4) N(3) C(2) 116.7(2)
C(4') C(4) N(3) 114.9(2)
C(5) C(4) N(3) 122.0(2)
C(5) C(4) C(4') 123.1(3)
C(6) C(5) C(4) 114.9(2)
C(7) C(5) C(4) 125.7(2)
C(7) C(5) C(6) 119.4(2)
C(5) C(6) N(1) 124.7(2)

loop_
_geom_bond_atom_site_label_1
_geom_bond_atom_site_label_2
_geom_bond_distance
N(1) C(2) 1.332(3)
N(1) C(6) 1.336(3)
C(2) N(3) 1.333(3)
C(2) H(21) 0.980(3)
N(3) C(4) 1.346(3)
C(4) C(5) 1.394(3)
C(5) C(6) 1.392(3)
C(5) C(7) 1.496(4)
C(6) H(61) 0.980(2)
C(7) H(71) 1.03(2)
C(7) H(72) 1.02(3)
C(7) H(73) 1.04(2)
